data_4323148
loop_
_publ_author_name
'P. Michael Boorman'
'Naomi L. Langdon'
'Vivian J. Mozol'
'Masood Parvez'
'Glenn P. A. Yap'

_publ_contact_author
;
    Masood Parvez
    Department of Chemistry
    University of Calgary
    2500 University Drive N.W.
    Calgary, Alberta, Canada T2N 1N4
;
_publ_contact_author_email ' parvez@acs.ucalgary.ca '
_publ_contact_author_fax ' (403)289-9488 '
_publ_contact_author_phone ' (403)220-5348 '
_publ_section_title
;
 Syntheses, Crystal Structures, Spectroscopic Characterization, and
 Electrochemical Studies of the Ditungsten(III) Complexes
 Cl~3~W(\m-L)~3~WCl~3~ and [Cl~3~W(\m-L)~2~(\m-Cl)WCl~3~]^-^ (L =
 1,4-Dithiane, 1,4-Thioxane, pms = Pentamethylene Sulfide). C-S Bond
 Cleavage of the Bridging Thioether(s) in Cl~3~W(\m-L)~3~WCl~3~
;
_journal_name_full 'Inorganic Chemistry'
_journal_page_first 6023
_journal_page_last 6029
_journal_paper_doi 10.1021/ic971542t
_journal_volume 37
_journal_year 1998
_chemical_formula_sum 'C18 H36 Cl6 O2 S6 W2'
_chemical_formula_weight 1057.26
_space_group_IT_number 14
_symmetry_cell_setting monoclinic
_symmetry_Int_Tables_number 14
_symmetry_space_group_name_Hall '-P 2yn'
_symmetry_space_group_name_H-M 'P 1 21/n 1'
_audit_creation_method 'by teXsan v1.7'
_cell_angle_alpha 90
_cell_angle_beta 93.34(2)
_cell_angle_gamma 90
_cell_formula_units_Z 4
_cell_length_a 12.518(3)
_cell_length_b 9.475(2)
_cell_length_c 27.408(3)
_cell_measurement_reflns_used 25
_cell_measurement_temperature 170
_cell_measurement_theta_max 10.8
_cell_measurement_theta_min 9.2
_cell_volume 3245.3(11)
_computing_cell_refinement 'MSC/AFC Diffractometer Control'
_computing_data_collection 'MSC/AFC Diffractometer Control'
_computing_data_reduction 'teXsan (MSC, 1995)'
_computing_publication_material 'teXsan (MSC, 1995)'
_computing_structure_refinement 'teXsan (MSC, 1995)'
_computing_structure_solution 'Direct methods'
_diffrn_ambient_temperature 170
_diffrn_measurement_device 'Rigaku AFC6S'
_diffrn_measurement_method \w-2\q
_diffrn_orient_matrix_UB_11 0.01210
_diffrn_orient_matrix_UB_12 0.10230
_diffrn_orient_matrix_UB_13 -0.00675
_diffrn_orient_matrix_UB_21 0.02874
_diffrn_orient_matrix_UB_22 -0.02496
_diffrn_orient_matrix_UB_23 -0.03218
_diffrn_orient_matrix_UB_31 -0.07369
_diffrn_orient_matrix_UB_32 0.00706
_diffrn_orient_matrix_UB_33 -0.01596
_diffrn_radiation_detector 'scintillation counter'
_diffrn_radiation_monochromator graphite
_diffrn_radiation_source 'X-ray tube'
_diffrn_radiation_type 'Mo K\a'
_diffrn_radiation_wavelength 0.7107
_diffrn_reflns_av_R_equivalents 0.060
_diffrn_reflns_av_sigmaI/netI 0.110
_diffrn_reflns_limit_h_max 14
_diffrn_reflns_limit_h_min 0
_diffrn_reflns_limit_k_max 11
_diffrn_reflns_limit_k_min 0
_diffrn_reflns_limit_l_max 32
_diffrn_reflns_limit_l_min -32
_diffrn_reflns_number 6431
_diffrn_reflns_reduction_process 'Lp corrections applied'
_diffrn_reflns_theta_max 25.0
_diffrn_reflns_theta_min 2.0
_diffrn_standards_decay_% 1.93
_diffrn_standards_interval_count 200
_diffrn_standards_number 3
_exptl_absorpt_coefficient_mu 8.125
_exptl_absorpt_correction_T_max 1.000
_exptl_absorpt_correction_T_min 0.923
_exptl_absorpt_correction_type psi-scans
_exptl_crystal_colour dark
_exptl_crystal_density_diffrn 2.164
_exptl_crystal_density_meas ?
_exptl_crystal_description prism
_exptl_crystal_F_000 2024.00
_exptl_crystal_size_max 0.20
_exptl_crystal_size_mid 0.20
_exptl_crystal_size_min 0.20
_refine_diff_density_max '1.71 (between W-atoms)'
_refine_diff_density_min -1.77
_refine_ls_extinction_coef 0.000000108(7)
_refine_ls_extinction_expression 'equ(3) Acta Cryst.(1968) A24, p213.'
_refine_ls_extinction_method 'Zachariasen (1967)'
_refine_ls_goodness_of_fit_all 1.896
_refine_ls_goodness_of_fit_obs 1.896
_refine_ls_hydrogen_treatment noref
_refine_ls_matrix_type full
_refine_ls_number_constraints 0
_refine_ls_number_parameters 208
_refine_ls_number_reflns 3316
_refine_ls_number_restraints 0
_refine_ls_R_factor_all 0.0463
_refine_ls_R_factor_obs 0.0463
_refine_ls_shift/esd_max 0.0013
_refine_ls_shift/esd_mean 0.0001
_refine_ls_structure_factor_coef F
_refine_ls_weighting_details 'w = 1/[\s^2^(Fo) + 0.00002|Fo|^2^]'
_refine_ls_weighting_scheme calc
_refine_ls_wR_factor_all 0.0478
_refine_ls_wR_factor_obs 0.0478
_reflns_number_observed 3316
_reflns_number_total 6132
_reflns_observed_criterion >3.00\s(I)
_cod_data_source_file ic971542t_2.cif
_cod_data_source_block Compound_1
_cod_depositor_comments
;
The following automatic conversions were performed:

'_exptl_crystal_density_meas' value 'not measured' was changed to '?'
- the value is perceived as not measured.

Automatic conversion script
Id: cif_fix_values 3008 2015-01-20 13:52:24Z robertas 

The following automatic conversions were performed:

'_refine_ls_weighting_scheme' value 'w = 1/[\s^2^(Fo) +
0.00002|Fo|^2^]' was changed to 'calc'. New tag
'_refine_ls_weighting_details' was created. The value of the new tag
was set to 'w = 1/[\s^2^(Fo) + 0.00002|Fo|^2^]'.

Automatic conversion script
Id: cif_fix_values 3143 2015-03-26 13:38:13Z robertas 
;
_cod_original_cell_volume 3245(1)
_cod_original_sg_symbol_H-M 'P 21/n '
_cod_original_formula_sum 'C18 H36 Cl6 O2 S6 W2 '
_cod_database_code 4323148

loop_
_symmetry_equiv_pos_as_xyz
'   +x,   +y,   +z'
1/2-x,1/2+y,1/2-z
'   -x,   -y,   -z'
1/2+x,1/2-y,1/2+z

loop_
_atom_site_aniso_label
_atom_site_aniso_U_11
_atom_site_aniso_U_22
_atom_site_aniso_U_33
_atom_site_aniso_U_12
_atom_site_aniso_U_13
_atom_site_aniso_U_23
W(1) 0.0189(4) 0.0192(4) 0.0187(4) 0.0013(3) 0.0025(3) -0.0017(4)
W(2) 0.0186(4) 0.0188(4) 0.0191(4) 0.0006(3) 0.0034(3) -0.0007(4)
Cl(1) 0.021(2) 0.041(3) 0.030(3) -0.001(2) 0.006(2) -0.002(2)
Cl(2) 0.029(3) 0.021(3) 0.043(3) 0.005(2) 0.005(2) 0.001(2)
Cl(3) 0.035(3) 0.034(3) 0.031(3) 0.000(2) 0.008(2) -0.009(2)
Cl(4) 0.033(3) 0.022(3) 0.028(3) 0.004(2) 0.007(2) -0.004(2)
Cl(5) 0.029(3) 0.038(3) 0.026(2) 0.005(2) 0.013(2) 0.006(2)
Cl(6) 0.024(2) 0.029(3) 0.031(3) 0.006(2) -0.002(2) 0.002(2)
S(1) 0.020(2) 0.025(3) 0.014(2) -0.005(2) -0.001(2) 0.007(2)
S(2) 0.021(2) 0.021(3) 0.031(3) 0.000(2) 0.006(2) 0.003(2)
S(3) 0.020(2) 0.021(3) 0.021(3) 0.003(2) 0.004(2) 0.002(2)
S(4) 0.035(3) 0.059(4) 0.022(3) -0.010(3) -0.011(2) 0.006(3)
S(5) 0.042(3) 0.029(3) 0.049(3) -0.011(3) -0.013(3) 0.005(3)
S(6) 0.047(3) 0.032(3) 0.034(3) -0.007(3) 0.002(3) 0.006(3)

loop_
_atom_site_label
_atom_site_fract_x
_atom_site_fract_y
_atom_site_fract_z
_atom_site_U_iso_or_equiv
_atom_site_occupancy
_atom_site_refinement_flags
_atom_site_thermal_displace_type
_atom_site_calc_flag
_atom_site_calc_attached_atom
W(1) 0.62055(6) 0.07236(8) 0.89327(3) 0.0189(2) 1.000 . Uani d ?
W(2) 0.75217(6) -0.09886(8) 0.86120(3) 0.0187(2) 1.000 . Uani d ?
Cl(1) 0.4343(3) 0.0256(5) 0.8974(2) 0.030(1) 1.000 . Uani d ?
Cl(2) 0.5913(4) 0.2986(5) 0.8564(2) 0.031(1) 1.000 . Uani d ?
Cl(3) 0.6257(4) 0.1684(5) 0.9737(2) 0.033(1) 1.000 . Uani d ?
Cl(4) 0.7047(4) -0.3274(5) 0.8299(2) 0.028(1) 1.000 . Uani d ?
Cl(5) 0.8550(4) -0.0452(5) 0.7924(2) 0.030(1) 1.000 . Uani d ?
Cl(6) 0.9072(3) -0.1983(5) 0.9043(2) 0.028(1) 1.000 . Uani d ?
S(1) 0.6010(3) -0.0174(5) 0.8107(2) 0.020(1) 1.000 . Uani d ?
S(2) 0.8106(4) 0.1280(5) 0.8942(2) 0.024(1) 1.000 . Uani d ?
S(3) 0.6508(3) -0.1554(5) 0.9314(2) 0.021(1) 1.000 . Uani d ?
S(4) 0.4270(4) 0.0015(6) 0.7090(2) 0.039(2) 1.000 . Uani d ?
S(5) 0.9709(4) 0.4079(6) 0.9336(2) 0.040(2) 1.000 . Uani d ?
S(6) 0.6586(4) -0.4513(6) 1.0063(2) 0.038(2) 1.000 . Uani d ?
O(1) 0.809(1) 0.220(2) 0.2870(5) 0.054(4) 1.000 . Uiso d ?
O(2) 0.856(1) 0.014(2) 0.0647(6) 0.061(5) 1.000 . Uiso d ?
C(1) 0.620(1) 0.081(2) 0.7552(6) 0.027(4) 1.000 . Uiso d ?
C(2) 0.519(1) 0.136(2) 0.7300(6) 0.026(5) 1.000 . Uiso d ?
C(4) 0.400(1) -0.072(2) 0.7680(6) 0.028(4) 1.000 . Uiso d ?
C(5) 0.498(1) -0.143(2) 0.7912(7) 0.030(5) 1.000 . Uiso d ?
C(6) 0.863(1) 0.263(2) 0.8566(7) 0.034(5) 1.000 . Uiso d ?
C(7) 0.872(1) 0.405(2) 0.8821(6) 0.027(4) 1.000 . Uiso d ?
C(8) 0.908(2) 0.282(2) 0.9698(7) 0.038(5) 1.000 . Uiso d ?
C(10) 0.899(1) 0.134(2) 0.9510(6) 0.027(5) 1.000 . Uiso d ?
C(11) 0.709(1) -0.169(2) 0.9939(6) 0.021(4) 1.000 . Uiso d ?
C(12) 0.757(1) -0.312(2) 1.0057(7) 0.035(5) 1.000 . Uiso d ?
C(14) 0.601(1) -0.438(2) 0.9428(6) 0.025(4) 1.000 . Uiso d ?
C(15) 0.551(1) -0.295(2) 0.9308(6) 0.021(4) 1.000 . Uiso d ?
C(16) 0.831(2) 0.122(2) 0.3148(7) 0.035(5) 1.000 . Uiso d ?
C(17) 0.801(2) 0.127(3) 0.3663(9) 0.062(7) 1.000 . Uiso d ?
C(18) 0.882(2) -0.007(3) 0.2972(9) 0.062(7) 1.000 . Uiso d ?
C(19) 0.838(2) 0.073(3) 0.1018(8) 0.048(6) 1.000 . Uiso d ?
C(20) 0.795(2) 0.218(3) 0.1011(9) 0.072(8) 1.000 . Uiso d ?
C(21) 0.859(2) 0.011(3) 0.1502(9) 0.071(8) 1.000 . Uiso d ?
H(1) 0.6647 0.1597 0.7633 0.032 1.000 . Uiso c ?
H(2) 0.6536 0.0214 0.7331 0.032 1.000 . Uiso c ?
H(3) 0.5372 0.1906 0.7026 0.031 1.000 . Uiso c ?
H(4) 0.4837 0.1948 0.7523 0.031 1.000 . Uiso c ?
H(5) 0.3793 0.0020 0.7888 0.033 1.000 . Uiso c ?
H(6) 0.3442 -0.1389 0.7639 0.033 1.000 . Uiso c ?
H(7) 0.5259 -0.2061 0.7682 0.037 1.000 . Uiso c ?
H(8) 0.4775 -0.1952 0.8189 0.037 1.000 . Uiso c ?
H(9) 0.9318 0.2346 0.8475 0.041 1.000 . Uiso c ?
H(10) 0.8165 0.2726 0.8280 0.041 1.000 . Uiso c ?
H(11) 0.8046 0.4282 0.8936 0.033 1.000 . Uiso c ?
H(12) 0.8921 0.4731 0.8589 0.033 1.000 . Uiso c ?
H(13) 0.9470 0.2787 1.0005 0.046 1.000 . Uiso c ?
H(14) 0.8374 0.3153 0.9742 0.046 1.000 . Uiso c ?
H(15) 0.8690 0.0763 0.9751 0.032 1.000 . Uiso c ?
H(16) 0.9676 0.1004 0.9443 0.032 1.000 . Uiso c ?
H(17) 0.7639 -0.0995 0.9983 0.025 1.000 . Uiso c ?
H(18) 0.6548 -0.1508 1.0158 0.025 1.000 . Uiso c ?
H(19) 0.7941 -0.3077 1.0370 0.042 1.000 . Uiso c ?
H(20) 0.8069 -0.3342 0.9818 0.042 1.000 . Uiso c ?
H(21) 0.6568 -0.4539 0.9213 0.030 1.000 . Uiso c ?
H(22) 0.5478 -0.5083 0.9379 0.030 1.000 . Uiso c ?
H(23) 0.5005 -0.2735 0.9543 0.026 1.000 . Uiso c ?
H(24) 0.5155 -0.2990 0.8992 0.026 1.000 . Uiso c ?
H(25) 0.8375 0.2020 0.3828 0.074 1.000 . Uiso c ?
H(26) 0.7258 0.1409 0.3671 0.074 1.000 . Uiso c ?
H(27) 0.8198 0.0400 0.3818 0.074 1.000 . Uiso c ?
H(28) 0.8877 -0.0741 0.3228 0.074 1.000 . Uiso c ?
H(29) 0.8396 -0.0442 0.2704 0.074 1.000 . Uiso c ?
H(30) 0.9511 0.0158 0.2871 0.074 1.000 . Uiso c ?
H(31) 0.8448 0.2803 0.0872 0.087 1.000 . Uiso c ?
H(32) 0.7293 0.2208 0.0822 0.087 1.000 . Uiso c ?
H(33) 0.7839 0.2474 0.1336 0.087 1.000 . Uiso c ?
H(34) 0.8400 0.0761 0.1744 0.085 1.000 . Uiso c ?
H(35) 0.8181 -0.0730 0.1527 0.085 1.000 . Uiso c ?
H(36) 0.9331 -0.0114 0.1549 0.085 1.000 . Uiso c ?

loop_
_atom_type_symbol
_atom_type_oxidation_number
_atom_type_number_in_cell
_atom_type_scat_dispersion_real
_atom_type_scat_dispersion_imag
_atom_type_scat_source
C 0 72 0.003 0.002
;International Tables for Crystallography
(1992, Vol. C, Tables 4.2.6.8 and 6.1.1.1)
;
H 0 144 0.000 0.000
;International Tables for Crystallography
(1992, Vol. C, Table 6.1.1.2)
;
O 0 8 0.011 0.006
;International Tables for Crystallography
(1992, Vol. C, Tables 4.2.6.8 and 6.1.1.1)
;
S 0 24 0.125 0.123
;International Tables for Crystallography
(1992, Vol. C, Tables 4.2.6.8 and 6.1.1.1)
;
Cl 0 24 0.148 0.159
;International Tables for Crystallography
(1992, Vol. C, Tables 4.2.6.8 and 6.1.1.1)
;
W 0 8 -0.849 6.872
;International Tables for Crystallography
(1992, Vol. C, Tables 4.2.6.8 and 6.1.1.1)
;

loop_
_geom_angle_atom_site_label_1
_geom_angle_atom_site_label_2
_geom_angle_atom_site_label_3
_geom_angle
_geom_angle_site_symmetry_1
_geom_angle_site_symmetry_2
_geom_angle_site_symmetry_3
_geom_angle_publ_flag
W(2) W(1) Cl(1) 124.1(1) . . . yes
W(2) W(1) Cl(2) 121.3(1) . . . yes
W(2) W(1) Cl(3) 126.1(1) . . . yes
W(2) W(1) S(1) 58.4(1) . . . yes
W(2) W(1) S(2) 58.8(1) . . . yes
W(2) W(1) S(3) 59.0(1) . . . yes
Cl(1) W(1) Cl(2) 93.5(2) . . . yes
Cl(1) W(1) Cl(3) 90.1(2) . . . yes
Cl(1) W(1) S(1) 86.1(1) . . . yes
Cl(1) W(1) S(2) 176.3(2) . . . yes
Cl(1) W(1) S(3) 86.7(2) . . . yes
Cl(2) W(1) Cl(3) 92.5(2) . . . yes
Cl(2) W(1) S(1) 85.1(2) . . . yes
Cl(2) W(1) S(2) 86.3(2) . . . yes
Cl(2) W(1) S(3) 179.4(2) . . . yes
Cl(3) W(1) S(1) 175.4(2) . . . yes
Cl(3) W(1) S(2) 86.2(2) . . . yes
Cl(3) W(1) S(3) 86.9(2) . . . yes
S(1) W(1) S(2) 97.5(1) . . . yes
S(1) W(1) S(3) 95.5(2) . . . yes
S(2) W(1) S(3) 93.5(2) . . . yes
W(1) W(2) Cl(4) 123.8(1) . . . yes
W(1) W(2) Cl(5) 122.1(1) . . . yes
W(1) W(2) Cl(6) 127.6(1) . . . yes
W(1) W(2) S(1) 58.9(1) . . . yes
W(1) W(2) S(2) 59.1(1) . . . yes
W(1) W(2) S(3) 58.7(1) . . . yes
Cl(4) W(2) Cl(5) 92.5(2) . . . yes
Cl(4) W(2) Cl(6) 89.9(2) . . . yes
Cl(4) W(2) S(1) 85.1(2) . . . yes
Cl(4) W(2) S(2) 176.7(2) . . . yes
Cl(4) W(2) S(3) 87.4(2) . . . yes
Cl(5) W(2) Cl(6) 90.8(2) . . . yes
Cl(5) W(2) S(1) 85.4(1) . . . yes
Cl(5) W(2) S(2) 86.6(2) . . . yes
Cl(5) W(2) S(3) 179.0(2) . . . yes
Cl(6) W(2) S(1) 173.5(2) . . . yes
Cl(6) W(2) S(2) 87.0(2) . . . yes
Cl(6) W(2) S(3) 88.2(2) . . . yes
S(1) W(2) S(2) 98.0(2) . . . yes
S(1) W(2) S(3) 95.5(1) . . . yes
S(2) W(2) S(3) 93.5(1) . . . yes
W(1) S(1) W(2) 62.7(1) . . . yes
W(1) S(1) C(1) 126.4(6) . . . yes
W(1) S(1) C(5) 122.6(6) . . . yes
W(2) S(1) C(1) 120.9(6) . . . yes
W(2) S(1) C(5) 118.7(6) . . . yes
C(1) S(1) C(5) 102.5(8) . . . yes
W(1) S(2) W(2) 62.1(1) . . . yes
W(1) S(2) C(6) 122.6(6) . . . yes
W(1) S(2) C(10) 123.1(6) . . . yes
W(2) S(2) C(6) 122.0(7) . . . yes
W(2) S(2) C(10) 119.5(6) . . . yes
C(6) S(2) C(10) 104.0(8) . . . yes
W(1) S(3) W(2) 62.4(1) . . . yes
W(1) S(3) C(11) 120.7(6) . . . yes
W(1) S(3) C(15) 123.7(6) . . . yes
W(2) S(3) C(11) 124.0(6) . . . yes
W(2) S(3) C(15) 123.0(6) . . . yes
C(11) S(3) C(15) 101.3(8) . . . yes
C(2) S(4) C(4) 97.7(8) . . . yes
C(7) S(5) C(8) 96.9(9) . . . yes
C(12) S(6) C(14) 99.8(8) . . . yes
S(1) C(1) C(2) 115(1) . . . yes
S(1) C(1) H(1) 108.1 . . . no
S(1) C(1) H(2) 108.1 . . . no
C(2) C(1) H(1) 108.1 . . . no
C(2) C(1) H(2) 108.1 . . . no
H(1) C(1) H(2) 109.5 . . . no
S(4) C(2) C(1) 114(1) . . . yes
S(4) C(2) H(3) 108.3 . . . no
S(4) C(2) H(4) 108.3 . . . no
C(1) C(2) H(3) 108.3 . . . no
C(1) C(2) H(4) 108.3 . . . no
H(3) C(2) H(4) 109.5 . . . no
S(4) C(4) C(5) 111(1) . . . yes
S(4) C(4) H(5) 109.0 . . . no
S(4) C(4) H(6) 109.0 . . . no
C(5) C(4) H(5) 109.0 . . . no
C(5) C(4) H(6) 109.0 . . . no
H(5) C(4) H(6) 109.5 . . . no
S(1) C(5) C(4) 112(1) . . . yes
S(1) C(5) H(7) 108.9 . . . no
S(1) C(5) H(8) 108.9 . . . no
C(4) C(5) H(7) 108.8 . . . no
C(4) C(5) H(8) 108.8 . . . no
H(7) C(5) H(8) 109.5 . . . no
S(2) C(6) C(7) 113(1) . . . yes
S(2) C(6) H(9) 108.6 . . . no
S(2) C(6) H(10) 108.6 . . . no
C(7) C(6) H(9) 108.6 . . . no
C(7) C(6) H(10) 108.6 . . . no
H(9) C(6) H(10) 109.5 . . . no
S(5) C(7) C(6) 114(1) . . . yes
S(5) C(7) H(11) 108.4 . . . no
S(5) C(7) H(12) 108.4 . . . no
C(6) C(7) H(11) 108.3 . . . no
C(6) C(7) H(12) 108.4 . . . no
H(11) C(7) H(12) 109.5 . . . no
S(5) C(8) C(10) 118(1) . . . yes
S(5) C(8) H(13) 107.3 . . . no
S(5) C(8) H(14) 107.3 . . . no
C(10) C(8) H(13) 107.3 . . . no
C(10) C(8) H(14) 107.3 . . . no
H(13) C(8) H(14) 109.5 . . . no
S(2) C(10) C(8) 110(1) . . . yes
S(2) C(10) H(15) 109.2 . . . no
S(2) C(10) H(16) 109.2 . . . no
C(8) C(10) H(15) 109.2 . . . no
C(8) C(10) H(16) 109.2 . . . no
H(15) C(10) H(16) 109.5 . . . no
S(3) C(11) C(12) 113(1) . . . yes
S(3) C(11) H(17) 108.5 . . . no
S(3) C(11) H(18) 108.5 . . . no
C(12) C(11) H(17) 108.5 . . . no
C(12) C(11) H(18) 108.5 . . . no
H(17) C(11) H(18) 109.5 . . . no
S(6) C(12) C(11) 113(1) . . . yes
S(6) C(12) H(19) 108.6 . . . no
S(6) C(12) H(20) 108.6 . . . no
C(11) C(12) H(19) 108.6 . . . no
C(11) C(12) H(20) 108.6 . . . no
H(19) C(12) H(20) 109.5 . . . no
S(6) C(14) C(15) 114(1) . . . yes
S(6) C(14) H(21) 108.5 . . . no
S(6) C(14) H(22) 108.5 . . . no
C(15) C(14) H(21) 108.5 . . . no
C(15) C(14) H(22) 108.5 . . . no
H(21) C(14) H(22) 109.5 . . . no
S(3) C(15) C(14) 112(1) . . . yes
S(3) C(15) H(23) 108.9 . . . no
S(3) C(15) H(24) 108.9 . . . no
C(14) C(15) H(23) 108.9 . . . no
C(14) C(15) H(24) 108.9 . . . no
H(23) C(15) H(24) 109.5 . . . no
O(1) C(16) C(17) 121(2) . . . yes
O(1) C(16) C(18) 120(2) . . . yes
C(17) C(16) C(18) 118(2) . . . yes
C(16) C(17) H(25) 109.5 . . . no
C(16) C(17) H(26) 109.5 . . . no
C(16) C(17) H(27) 109.5 . . . no
H(25) C(17) H(26) 109.5 . . . no
H(25) C(17) H(27) 109.5 . . . no
H(26) C(17) H(27) 109.5 . . . no
C(16) C(18) H(28) 109.5 . . . no
C(16) C(18) H(29) 109.5 . . . no
C(16) C(18) H(30) 109.5 . . . no
H(28) C(18) H(29) 109.5 . . . no
H(28) C(18) H(30) 109.5 . . . no
H(29) C(18) H(30) 109.5 . . . no
O(2) C(19) C(20) 121(2) . . . yes
O(2) C(19) C(21) 124(2) . . . yes
C(20) C(19) C(21) 116(2) . . . yes
C(19) C(20) H(31) 109.5 . . . no
C(19) C(20) H(32) 109.5 . . . no
C(19) C(20) H(33) 109.5 . . . no
H(31) C(20) H(32) 109.4 . . . no
H(31) C(20) H(33) 109.5 . . . no
H(32) C(20) H(33) 109.5 . . . no
C(19) C(21) H(34) 109.5 . . . no
C(19) C(21) H(35) 109.5 . . . no
C(19) C(21) H(36) 109.5 . . . no
H(34) C(21) H(35) 109.5 . . . no
H(34) C(21) H(36) 109.5 . . . no
H(35) C(21) H(36) 109.5 . . . no

loop_
_geom_bond_atom_site_label_1
_geom_bond_atom_site_label_2
_geom_bond_distance
_geom_bond_site_symmetry_1
_geom_bond_site_symmetry_2
_geom_bond_publ_flag
W(1) W(2) 2.507(1) . . yes
W(1) Cl(1) 2.382(4) . . yes
W(1) Cl(2) 2.389(5) . . yes
W(1) Cl(3) 2.381(5) . . yes
W(1) S(1) 2.415(4) . . yes
W(1) S(2) 2.436(5) . . yes
W(1) S(3) 2.418(5) . . yes
W(2) Cl(4) 2.391(5) . . yes
W(2) Cl(5) 2.399(4) . . yes
W(2) Cl(6) 2.404(4) . . yes
W(2) S(1) 2.405(4) . . yes
W(2) S(2) 2.428(5) . . yes
W(2) S(3) 2.426(4) . . yes
S(1) C(1) 1.81(2) . . yes
S(1) C(5) 1.82(2) . . yes
S(2) C(6) 1.79(2) . . yes
S(2) C(10) 1.86(2) . . yes
S(3) C(11) 1.83(2) . . yes
S(3) C(15) 1.82(2) . . yes
S(4) C(2) 1.79(2) . . yes
S(4) C(4) 1.81(2) . . yes
S(5) C(7) 1.82(2) . . yes
S(5) C(8) 1.76(2) . . yes
S(6) C(12) 1.81(2) . . yes
S(6) C(14) 1.85(2) . . yes
O(1) C(16) 1.22(2) . . yes
O(2) C(19) 1.19(2) . . yes
C(1) C(2) 1.50(2) . . yes
C(1) H(1) 0.95 . . no
C(1) H(2) 0.95 . . no
C(2) H(3) 0.95 . . no
C(2) H(4) 0.95 . . no
C(4) C(5) 1.50(2) . . yes
C(4) H(5) 0.95 . . no
C(4) H(6) 0.95 . . no
C(5) H(7) 0.95 . . no
C(5) H(8) 0.95 . . no
C(6) C(7) 1.52(3) . . yes
C(6) H(9) 0.95 . . no
C(6) H(10) 0.95 . . no
C(7) H(11) 0.95 . . no
C(7) H(12) 0.95 . . no
C(8) C(10) 1.50(3) . . yes
C(8) H(13) 0.95 . . no
C(8) H(14) 0.95 . . no
C(10) H(15) 0.95 . . no
C(10) H(16) 0.95 . . no
C(11) C(12) 1.51(2) . . yes
C(11) H(17) 0.95 . . no
C(11) H(18) 0.95 . . no
C(12) H(19) 0.95 . . no
C(12) H(20) 0.95 . . no
C(14) C(15) 1.52(2) . . yes
C(14) H(21) 0.95 . . no
C(14) H(22) 0.95 . . no
C(15) H(23) 0.95 . . no
C(15) H(24) 0.95 . . no
C(16) C(17) 1.48(3) . . yes
C(16) C(18) 1.47(3) . . yes
C(17) H(25) 0.95 . . no
C(17) H(26) 0.95 . . no
C(17) H(27) 0.95 . . no
C(18) H(28) 0.95 . . no
C(18) H(29) 0.95 . . no
C(18) H(30) 0.95 . . no
C(19) C(20) 1.48(3) . . yes
C(19) C(21) 1.46(3) . . yes
C(20) H(31) 0.95 . . no
C(20) H(32) 0.95 . . no
C(20) H(33) 0.95 . . no
C(21) H(34) 0.95 . . no
C(21) H(35) 0.95 . . no
C(21) H(36) 0.95 . . no

loop_
_geom_contact_atom_site_label_1
_geom_contact_atom_site_label_2
_geom_contact_distance
_geom_contact_site_symmetry_1
_geom_contact_site_symmetry_2
_geom_contact_publ_flag
Cl(1) C(19) 3.54(2) . 3_656 no
Cl(2) C(14) 3.44(2) . 1_565 no
Cl(2) C(16) 3.47(2) . 4_455 no
Cl(2) C(18) 3.59(2) . 4_455 no
Cl(4) C(1) 3.41(2) . 2_646 no
Cl(4) C(7) 3.54(2) . 1_545 no
Cl(5) C(2) 3.48(2) . 2_646 no
Cl(6) C(19) 3.41(2) . 3_756 no
Cl(6) O(2) 3.51(2) . 3_756 no
S(4) C(16) 3.46(2) . 3_656 no
S(6) C(17) 3.58(2) . 2_646 no
O(1) C(4) 3.27(2) . 3_656 no
O(1) C(2) 3.41(2) . 4_554 no
O(1) C(4) 3.57(2) . 4_554 no
O(2) C(11) 3.11(2) . 1_554 no
O(2) C(10) 3.39(2) . 1_554 no
O(2) C(10) 3.43(2) . 3_756 no

loop_
_geom_torsion_atom_site_label_1
_geom_torsion_atom_site_label_2
_geom_torsion_atom_site_label_3
_geom_torsion_atom_site_label_4
_geom_torsion_site_symmetry_1
_geom_torsion_site_symmetry_2
_geom_torsion_site_symmetry_3
_geom_torsion_site_symmetry_4
_geom_torsion
_geom_torsion_publ_flag
W(1) W(2) S(1) C(1) . . . . 118.0(7) no
W(1) W(2) S(1) C(5) . . . . -114.1(7) no
W(1) W(2) S(2) C(6) . . . . -112.8(8) no
W(1) W(2) S(2) C(10) . . . . 114.3(7) no
W(1) W(2) S(3) C(11) . . . . -110.0(7) no
W(1) W(2) S(3) C(15) . . . . 114.0(7) no
W(1) S(1) W(2) Cl(4) . . . . 134.8(1) no
W(1) S(1) W(2) Cl(5) . . . . -132.2(1) no
W(1) S(1) W(2) Cl(6) . . . . 173(1) no
W(1) S(1) W(2) S(2) . . . . -46.3(1) no
W(1) S(1) W(2) S(3) . . . . 48.0(1) no
W(1) S(1) C(1) C(2) . . . . -98(1) no
W(1) S(1) C(5) C(4) . . . . 95(1) no
W(1) S(2) W(2) Cl(4) . . . . -154(3) no
W(1) S(2) W(2) Cl(5) . . . . 131.0(1) no
W(1) S(2) W(2) Cl(6) . . . . -138.0(1) no
W(1) S(2) W(2) S(1) . . . . 46.1(1) no
W(1) S(2) W(2) S(3) . . . . -50.0(1) no
W(1) S(2) C(6) C(7) . . . . 93(1) no
W(1) S(2) C(10) C(8) . . . . -95(1) no
W(1) S(3) W(2) Cl(4) . . . . -132.9(1) no
W(1) S(3) W(2) Cl(5) . . . . 146(10) no
W(1) S(3) W(2) Cl(6) . . . . 137.1(1) no
W(1) S(3) W(2) S(1) . . . . -48.1(1) no
W(1) S(3) W(2) S(2) . . . . 50.3(1) no
W(1) S(3) C(11) C(12) . . . . -160(1) no
W(1) S(3) C(15) C(14) . . . . 162.0(9) no
W(2) W(1) S(1) C(1) . . . . -109.7(7) no
W(2) W(1) S(1) C(5) . . . . 108.2(7) no
W(2) W(1) S(2) C(6) . . . . 111.9(8) no
W(2) W(1) S(2) C(10) . . . . -108.6(7) no
W(2) W(1) S(3) C(11) . . . . 115.0(7) no
W(2) W(1) S(3) C(15) . . . . -112.9(7) no
W(2) S(1) W(1) Cl(1) . . . . -134.5(1) no
W(2) S(1) W(1) Cl(2) . . . . 131.7(1) no
W(2) S(1) W(1) Cl(3) . . . . -169(2) no
W(2) S(1) W(1) S(2) . . . . 46.0(1) no
W(2) S(1) W(1) S(3) . . . . -48.2(1) no
W(2) S(1) C(1) C(2) . . . . -175(1) no
W(2) S(1) C(5) C(4) . . . . 170(1) no
W(2) S(2) W(1) Cl(1) . . . . 143(3) no
W(2) S(2) W(1) Cl(2) . . . . -130.4(1) no
W(2) S(2) W(1) Cl(3) . . . . 136.8(1) no
W(2) S(2) W(1) S(1) . . . . -45.8(1) no
W(2) S(2) W(1) S(3) . . . . 50.2(1) no
W(2) S(2) C(6) C(7) . . . . 168(1) no
W(2) S(2) C(10) C(8) . . . . -169(1) no
W(2) S(3) W(1) Cl(1) . . . . 133.7(1) no
W(2) S(3) W(1) Cl(2) . . . . -120.3(1) no
W(2) S(3) W(1) Cl(3) . . . . -136.1(1) no
W(2) S(3) W(1) S(1) . . . . 47.8(1) no
W(2) S(3) W(1) S(2) . . . . -50.1(1) no
W(2) S(3) C(11) C(12) . . . . -84(1) no
W(2) S(3) C(15) C(14) . . . . 85(1) no
Cl(1) W(1) W(2) Cl(4) . . . . 1.0(2) no
Cl(1) W(1) W(2) Cl(5) . . . . 119.9(2) no
Cl(1) W(1) W(2) Cl(6) . . . . -119.8(2) no
Cl(1) W(1) W(2) S(1) . . . . 59.2(2) no
Cl(1) W(1) W(2) S(2) . . . . -177.3(2) no
Cl(1) W(1) W(2) S(3) . . . . -60.8(2) no
Cl(1) W(1) S(1) C(1) . . . . 115.7(7) no
Cl(1) W(1) S(1) C(5) . . . . -26.3(7) no
Cl(1) W(1) S(2) C(6) . . . . -105(3) no
Cl(1) W(1) S(2) C(10) . . . . 34(3) no
Cl(1) W(1) S(3) C(11) . . . . -111.3(6) no
Cl(1) W(1) S(3) C(15) . . . . 20.7(7) no
Cl(2) W(1) W(2) Cl(4) . . . . -118.9(2) no
Cl(2) W(1) W(2) Cl(5) . . . . 0.0(2) no
Cl(2) W(1) W(2) Cl(6) . . . . 120.3(2) no
Cl(2) W(1) W(2) S(1) . . . . -60.6(2) no
Cl(2) W(1) W(2) S(2) . . . . 62.8(2) no
Cl(2) W(1) W(2) S(3) . . . . 179.4(2) no
Cl(2) W(1) S(1) C(1) . . . . 21.9(7) no
Cl(2) W(1) S(1) C(5) . . . . -120.2(7) no
Cl(2) W(1) S(2) C(6) . . . . -18.5(8) no
Cl(2) W(1) S(2) C(10) . . . . 121.0(7) no
Cl(2) W(1) S(3) C(11) . . . . -5.3(2) no
Cl(2) W(1) S(3) C(15) . . . . 126.8(1) no
Cl(3) W(1) W(2) Cl(4) . . . . 120.7(2) no
Cl(3) W(1) W(2) Cl(5) . . . . -120.4(2) no
Cl(3) W(1) W(2) Cl(6) . . . . -0.1(2) no
Cl(3) W(1) W(2) S(1) . . . . 178.9(2) no
Cl(3) W(1) W(2) S(2) . . . . -57.6(2) no
Cl(3) W(1) W(2) S(3) . . . . 58.9(2) no
Cl(3) W(1) S(1) C(1) . . . . 81(2) no
Cl(3) W(1) S(1) C(5) . . . . -61(2) no
Cl(3) W(1) S(2) C(6) . . . . -111.3(8) no
Cl(3) W(1) S(2) C(10) . . . . 28.2(7) no
Cl(3) W(1) S(3) C(11) . . . . -21.1(6) no
Cl(3) W(1) S(3) C(15) . . . . 111.0(7) no
Cl(4) W(2) W(1) S(1) . . . . -58.3(2) no
Cl(4) W(2) W(1) S(2) . . . . 178.3(2) no
Cl(4) W(2) W(1) S(3) . . . . 61.7(2) no
Cl(4) W(2) S(1) C(1) . . . . -107.2(7) no
Cl(4) W(2) S(1) C(5) . . . . 20.8(7) no
Cl(4) W(2) S(2) C(6) . . . . 93(3) no
Cl(4) W(2) S(2) C(10) . . . . -40(3) no
Cl(4) W(2) S(3) C(11) . . . . 117.0(7) no
Cl(4) W(2) S(3) C(15) . . . . -19.0(7) no
Cl(5) W(2) W(1) S(1) . . . . 60.6(2) no
Cl(5) W(2) W(1) S(2) . . . . -62.8(2) no
Cl(5) W(2) W(1) S(3) . . . . -179.4(2) no
Cl(5) W(2) S(1) C(1) . . . . -14.3(7) no
Cl(5) W(2) S(1) C(5) . . . . 113.7(7) no
Cl(5) W(2) S(2) C(6) . . . . 18.2(7) no
Cl(5) W(2) S(2) C(10) . . . . -114.7(7) no
Cl(5) W(2) S(3) C(11) . . . . 36(10) no
Cl(5) W(2) S(3) C(15) . . . . -100(10) no
Cl(6) W(2) W(1) S(1) . . . . -179.0(2) no
Cl(6) W(2) W(1) S(2) . . . . 57.5(2) no
Cl(6) W(2) W(1) S(3) . . . . -59.0(2) no
Cl(6) W(2) S(1) C(1) . . . . -69(2) no
Cl(6) W(2) S(1) C(5) . . . . 59(2) no
Cl(6) W(2) S(2) C(6) . . . . 109.2(7) no
Cl(6) W(2) S(2) C(10) . . . . -23.7(7) no
Cl(6) W(2) S(3) C(11) . . . . 27.1(7) no
Cl(6) W(2) S(3) C(15) . . . . -108.9(7) no
S(1) W(1) W(2) S(2) . . . . 123.5(2) no
S(1) W(1) W(2) S(3) . . . . -120.0(2) no
S(1) W(1) S(2) C(6) . . . . 66.0(8) no
S(1) W(1) S(2) C(10) . . . . -154.4(7) no
S(1) W(1) S(3) C(11) . . . . 162.9(6) no
S(1) W(1) S(3) C(15) . . . . -65.1(7) no
S(1) W(2) W(1) S(2) . . . . -123.5(2) no
S(1) W(2) W(1) S(3) . . . . 120.0(2) no
S(1) W(2) S(2) C(6) . . . . -66.6(7) no
S(1) W(2) S(2) C(10) . . . . 160.4(7) no
S(1) W(2) S(3) C(11) . . . . -158.2(7) no
S(1) W(2) S(3) C(15) . . . . 65.8(7) no
S(1) C(1) C(2) S(4) . . . . -63(2) no
S(1) C(5) C(4) S(4) . . . . 70(2) no
S(2) W(1) W(2) S(3) . . . . 116.5(2) no
S(2) W(1) S(1) C(1) . . . . -63.7(7) no
S(2) W(1) S(1) C(5) . . . . 154.2(7) no
S(2) W(1) S(3) C(11) . . . . 64.9(6) no
S(2) W(1) S(3) C(15) . . . . -163.0(7) no
S(2) W(2) W(1) S(3) . . . . -116.5(2) no
S(2) W(2) S(1) C(1) . . . . 71.7(7) no
S(2) W(2) S(1) C(5) . . . . -160.4(7) no
S(2) W(2) S(3) C(11) . . . . -59.8(7) no
S(2) W(2) S(3) C(15) . . . . 164.2(7) no
S(2) C(6) C(7) S(5) . . . . 66(2) no
S(2) C(10) C(8) S(5) . . . . -65(2) no
S(3) W(1) S(1) C(1) . . . . -157.9(7) no
S(3) W(1) S(1) C(5) . . . . 60.0(7) no
S(3) W(1) S(2) C(6) . . . . 162.0(8) no
S(3) W(1) S(2) C(10) . . . . -58.4(7) no
S(3) W(2) S(1) C(1) . . . . 166.0(7) no
S(3) W(2) S(1) C(5) . . . . -66.1(7) no
S(3) W(2) S(2) C(6) . . . . -162.7(7) no
S(3) W(2) S(2) C(10) . . . . 64.3(7) no
S(3) C(11) C(12) S(6) . . . . -67(2) no
S(3) C(15) C(14) S(6) . . . . 67(1) no
C(1) S(1) C(5) C(4) . . . . -54(1) no
C(1) C(2) S(4) C(4) . . . . 63(1) no
C(2) S(4) C(4) C(5) . . . . -68(1) no
C(2) C(1) S(1) C(5) . . . . 50(2) no
C(6) S(2) C(10) C(8) . . . . 50(2) no
C(6) C(7) S(5) C(8) . . . . -63(2) no
C(7) S(5) C(8) C(10) . . . . 65(2) no
C(7) C(6) S(2) C(10) . . . . -53(2) no
C(11) S(3) C(15) C(14) . . . . -59(1) no
C(11) C(12) S(6) C(14) . . . . 60(2) no
C(12) S(6) C(14) C(15) . . . . -61(1) no
C(12) C(11) S(3) C(15) . . . . 59(1) no
